data_7037298
loop_
_publ_author_name
'Mai, Van Hung'
'Kuzmina, Lyudmila G.'
'Churakov, Andrei V.'
'Korobkov, Ilia'
'Howard, Judith A. K.'
'Nikonov, Georgii I.'

_publ_section_title
;
 NHC carbene supported half-sandwich hydridosilyl complexes of ruthenium:
 the impact of supporting ligands on SiH interligand interactions.
;
_journal_issue 1
_journal_name_full 'Dalton transactions (Cambridge, England : 2003)'
_journal_page_first 208
_journal_page_last 215
_journal_paper_doi 10.1039/c5dt04067a
_journal_volume 45
_journal_year 2015
_chemical_formula_moiety 'C38 H50 N2 Ru Si'
_chemical_formula_sum 'C38 H50 N2 Ru Si'
_chemical_formula_weight 663.98
_space_group_crystal_system triclinic
_space_group_IT_number 2
_space_group_name_Hall '-P 1'
_space_group_name_H-M_alt 'P -1'
_symmetry_Int_Tables_number 2
_symmetry_space_group_name_Hall '-P 1'
_symmetry_space_group_name_H-M 'P -1'
_atom_sites_solution_primary direct
_audit_creation_date 2015-06-25
_audit_creation_method
;
Olex2 1.2
(compiled 2015.01.26 svn.r3150 for OlexSys, GUI svn.r4998)
;
_audit_update_record
;
2015-11-11 deposited with the CCDC.
2015-11-15 downloaded from the CCDC.
;
_cell_angle_alpha 93.744(3)
_cell_angle_beta 94.745(3)
_cell_angle_gamma 91.931(3)
_cell_formula_units_Z 4
_cell_length_a 10.0980(4)
_cell_length_b 16.7278(6)
_cell_length_c 20.6290(7)
_cell_measurement_temperature 123.15
_cell_volume 3462.6(2)
_computing_molecular_graphics 'Olex2 (Dolomanov et al., 2009)'
_computing_publication_material 'Olex2 (Dolomanov et al., 2009)'
_computing_structure_refinement 'olex2.refine (Bourhis et al., 2015)'
_computing_structure_solution 'ShelXS-1997 (Sheldrick, 2008)'
_diffrn_ambient_temperature 123.15
_diffrn_measured_fraction_theta_full 0.9987
_diffrn_measured_fraction_theta_max 0.9987
_diffrn_measurement_device_type 'CCD area detector'
_diffrn_measurement_method 'phi and omega scans'
_diffrn_radiation_monochromator graphite
_diffrn_radiation_type 'Mo K\a'
_diffrn_radiation_wavelength 0.71073
_diffrn_reflns_av_R_equivalents 0.1167
_diffrn_reflns_av_unetI/netI 0.1511
_diffrn_reflns_limit_h_max 15
_diffrn_reflns_limit_h_min -15
_diffrn_reflns_limit_k_max 25
_diffrn_reflns_limit_k_min -25
_diffrn_reflns_limit_l_max 30
_diffrn_reflns_limit_l_min -31
_diffrn_reflns_number 77798
_diffrn_reflns_theta_full 27.4998
_diffrn_reflns_theta_max 27.50
_diffrn_reflns_theta_min 2.95
_exptl_absorpt_coefficient_mu 0.515
_exptl_absorpt_correction_T_max 0.7456
_exptl_absorpt_correction_T_min 0.5362
_exptl_absorpt_correction_type multi-scan
_exptl_crystal_density_diffrn 1.2736
_exptl_crystal_description block
_exptl_crystal_F_000 1395.7520
_exptl_crystal_size_max 0.26
_exptl_crystal_size_mid 0.24
_exptl_crystal_size_min 0.16
_refine_diff_density_max 1.4293
_refine_diff_density_min -0.9879
_refine_diff_density_rms 0.2150
_refine_ls_d_res_high 0.7696
_refine_ls_d_res_low 6.8988
_refine_ls_goodness_of_fit_ref 1.0567
_refine_ls_hydrogen_treatment mixed
_refine_ls_matrix_type full
_refine_ls_number_constraints 152
_refine_ls_number_parameters 782
_refine_ls_number_reflns 15872
_refine_ls_number_restraints 0
_refine_ls_restrained_S_all 1.0567
_refine_ls_R_factor_all 0.0987
_refine_ls_R_factor_gt 0.0619
_refine_ls_shift/su_max 0.0001
_refine_ls_shift/su_mean 0.0000
_refine_ls_structure_factor_coef Fsqd
_refine_ls_weighting_details 'w=1/[\s^2^(Fo^2^)+(0.0494P)^2^+4.9576P] where P=(Fo^2^+2Fc^2^)/3'
_refine_ls_weighting_scheme calc
_refine_ls_wR_factor_gt 0.1363
_refine_ls_wR_factor_ref 0.1544
_reflns_Friedel_coverage 0.0
_reflns_limit_h_max 13
_reflns_limit_h_min -13
_reflns_limit_k_max 21
_reflns_limit_k_min -21
_reflns_limit_l_max 26
_reflns_limit_l_min 0
_reflns_number_gt 10975
_reflns_number_total 15872
_reflns_threshold_expression I>=2u(I)
_cod_data_source_file c5dt04067a2.cif
_cod_data_source_block 6d
_cod_depositor_comments 'Adding full bibliography for 7037294--7037300.cif.'
_cod_database_code 7037298
_olex2_refinement_description
;
1. Fixed Uiso
 At 1.2 times of:
  All C(H) groups
 At 1.5 times of:
  All C(H,H,H) groups
2. Others
 Fixed Uiso: H2e(0.04864)
3.a Ternary CH refined with riding coordinates:
 C1C(H1Ca), C2C(H2C), C3C(H3C), C4C(H4C), C5C(H5C), C16(H16), C19(H19),
 C22(H22), C25(H25), C1D(H1Da), C2D(H2Da), C3D(H3D), C4D(H4D), C5D(H5D),
 C16A(H16A), C19A(H19A), C22A(H22A), C25A(H25A)
3.b Me refined with riding coordinates:
 C17(H17a,H17b,H17c), C18(H18a,H18b,H18c), C20(H20a,H20b,H20c), C21(H21a,H21b,
 H21c), C23(H23a,H23b,H23c), C24(H24a,H24b,H24c), C26(H26a,H26b,H26c), C27(H27a,
 H27b,H27c), C17A(H17d,H17e,H17f), C18A(H18d,H18e,H18f), C20A(H20d,H20e,H20f),
 C21A(H21d,H21e,H21f), C23A(H23d,H23e,H23f), C24A(H24d,H24e,H24f), C26A(H26d,
 H26e,H26f), C27A(H27d,H27e,H27f)
3.c Aromatic/amide H refined with riding coordinates:
 C2(H2), C3(H3), C6(H6), C7(H7), C8(H8), C12(H12), C13(H13), C14(H14),
 C29(H29), C30(H30), C31(H31), C32(H32), C33(H33), C2A(H2Aa), C3A(H3A),
 C6A(H6A), C7A(H7A), C8A(H8A), C12A(H12A), C13A(H13A), C14A(H14A), C29A(H29A),
 C30A(H30A), C31A(H31A), C32A(H32A), C33A(H33A)
;
_olex2_submission_special_instructions 'No special instructions were received'

loop_
_space_group_symop_id
_space_group_symop_operation_xyz
1 x,y,z
2 -x,-y,-z

loop_
_atom_site_label
_atom_site_type_symbol
_atom_site_fract_x
_atom_site_fract_y
_atom_site_fract_z
_atom_site_U_iso_or_equiv
_atom_site_adp_type
_atom_site_occupancy
_atom_site_refinement_flags_posn
Ru1 Ru 0.44551(4) 0.89865(2) 0.700483(18) 0.01890(10) Uani 1.000000 .
Ru2 Ru 0.51844(4) 0.40500(2) 0.786820(18) 0.01841(10) Uani 1.000000 .
Si1 Si 0.59997(14) 0.99949(8) 0.74171(7) 0.0247(3) Uani 1.000000 .
Si2 Si 0.37765(14) 0.50059(8) 0.74552(7) 0.0231(3) Uani 1.000000 .
N1 N 0.1835(4) 0.9773(2) 0.66234(18) 0.0200(8) Uani 1.000000 .
N2 N 0.1997(4) 0.9610(2) 0.76497(18) 0.0204(8) Uani 1.000000 .
C1C C 0.3806(5) 0.7691(3) 0.6677(2) 0.0272(11) Uani 1.000000 .
H1Ca H 0.2885(5) 0.7453(3) 0.6681(2) 0.0326(13) Uiso 1.000000 R
C2C C 0.4309(5) 0.8072(3) 0.6147(2) 0.0241(11) Uani 1.000000 .
H2C H 0.3830(5) 0.8127(3) 0.5709(2) 0.0290(13) Uiso 1.000000 R
C3C C 0.5669(5) 0.8297(3) 0.6342(2) 0.0277(11) Uani 1.000000 .
H3C H 0.6321(5) 0.8528(3) 0.6059(2) 0.0332(14) Uiso 1.000000 R
C4C C 0.5969(5) 0.8054(3) 0.6987(2) 0.0286(12) Uani 1.000000 .
H4C H 0.6865(5) 0.8089(3) 0.7236(2) 0.0343(14) Uiso 1.000000 R
C5C C 0.4807(5) 0.7678(3) 0.7181(2) 0.0270(11) Uani 1.000000 .
H5C H 0.4728(5) 0.7424(3) 0.7602(2) 0.0324(14) Uiso 1.000000 R
C1 C 0.2672(4) 0.9480(3) 0.7104(2) 0.0180(9) Uani 1.000000 .
C2 C 0.0696(5) 1.0080(3) 0.6873(2) 0.0256(11) Uani 1.000000 .
H2 H -0.0012(5) 1.0321(3) 0.6635(2) 0.0307(13) Uiso 1.000000 R
C3 C 0.0794(5) 0.9969(3) 0.7511(2) 0.0272(11) Uani 1.000000 .
H3 H 0.0163(5) 1.0109(3) 0.7812(2) 0.0326(13) Uiso 1.000000 R
C4 C 0.1970(5) 0.9684(3) 0.5936(2) 0.0206(10) Uani 1.000000 .
C5 C 0.1340(5) 0.9005(3) 0.5583(2) 0.0209(10) Uani 1.000000 .
C6 C 0.1438(5) 0.8951(3) 0.4915(2) 0.0251(11) Uani 1.000000 .
H6 H 0.0986(5) 0.8519(3) 0.4656(2) 0.0301(13) Uiso 1.000000 R
C7 C 0.2173(5) 0.9505(3) 0.4615(2) 0.0303(12) Uani 1.000000 .
H7 H 0.2251(5) 0.9440(3) 0.4159(2) 0.0363(14) Uiso 1.000000 R
C8 C 0.2798(5) 1.0160(3) 0.4978(2) 0.0261(11) Uani 1.000000 .
H8 H 0.3306(5) 1.0537(3) 0.4766(2) 0.0313(13) Uiso 1.000000 R
C9 C 0.2694(5) 1.0273(3) 0.5649(2) 0.0225(10) Uani 1.000000 .
C10 C 0.2348(5) 0.9331(3) 0.8288(2) 0.0216(10) Uani 1.000000 .
C11 C 0.1985(5) 0.8538(3) 0.8393(2) 0.0250(11) Uani 1.000000 .
C12 C 0.2281(6) 0.8287(3) 0.9018(2) 0.0349(13) Uani 1.000000 .
H12 H 0.2043(6) 0.7754(3) 0.9109(2) 0.0419(16) Uiso 1.000000 R
C13 C 0.2913(6) 0.8799(4) 0.9502(3) 0.0410(15) Uani 1.000000 .
H13 H 0.3113(6) 0.8613(4) 0.9923(3) 0.0493(18) Uiso 1.000000 R
C14 C 0.3260(6) 0.9577(3) 0.9389(2) 0.0375(14) Uani 1.000000 .
H14 H 0.3694(6) 0.9922(3) 0.9732(2) 0.0451(17) Uiso 1.000000 R
C15 C 0.2975(5) 0.9866(3) 0.8770(2) 0.0271(11) Uani 1.000000 .
C16 C 0.0603(5) 0.8363(3) 0.5917(2) 0.0259(11) Uani 1.000000 .
H16 H 0.0989(5) 0.8379(3) 0.6380(2) 0.0310(13) Uiso 1.000000 R
C17 C 0.0770(5) 0.7521(3) 0.5613(3) 0.0307(12) Uani 1.000000 .
H17a H 0.0278(5) 0.7132(3) 0.5845(3) 0.0460(18) Uiso 1.000000 R
H17b H 0.0424(5) 0.7491(3) 0.5153(3) 0.0460(18) Uiso 1.000000 R
H17c H 0.1715(5) 0.7400(3) 0.5644(3) 0.0460(18) Uiso 1.000000 R
C18 C -0.0879(5) 0.8515(3) 0.5926(3) 0.0320(12) Uani 1.000000 .
H18a H -0.1312(5) 0.8088(3) 0.6145(3) 0.0480(18) Uiso 1.000000 R
H18b H -0.0994(5) 0.9033(3) 0.6160(3) 0.0480(18) Uiso 1.000000 R
H18c H -0.1281(5) 0.8521(3) 0.5477(3) 0.0480(18) Uiso 1.000000 R
C19 C 0.3286(5) 1.1019(3) 0.6038(2) 0.0251(11) Uani 1.000000 .
H19 H 0.3526(5) 1.0865(3) 0.6492(2) 0.0301(13) Uiso 1.000000 R
C20 C 0.4547(6) 1.1346(4) 0.5785(3) 0.0475(16) Uani 1.000000 .
H20a H 0.4879(6) 1.1825(4) 0.6056(3) 0.071(2) Uiso 1.000000 R
H20b H 0.5222(6) 1.0938(4) 0.5802(3) 0.071(2) Uiso 1.000000 R
H20c H 0.4358(6) 1.1485(4) 0.5334(3) 0.071(2) Uiso 1.000000 R
C21 C 0.2270(6) 1.1668(3) 0.6083(3) 0.0365(13) Uani 1.000000 .
H21a H 0.1462(6) 1.1446(3) 0.6248(3) 0.055(2) Uiso 1.000000 R
H21b H 0.2641(6) 1.2115(3) 0.6381(3) 0.055(2) Uiso 1.000000 R
H21c H 0.2053(6) 1.1860(3) 0.5650(3) 0.055(2) Uiso 1.000000 R
C22 C 0.1227(5) 0.7983(3) 0.7873(2) 0.0264(11) Uani 1.000000 .
H22 H 0.1493(5) 0.8142(3) 0.7442(2) 0.0317(13) Uiso 1.000000 R
C23 C 0.1530(6) 0.7097(3) 0.7921(3) 0.0378(13) Uani 1.000000 .
H23a H 0.1006(6) 0.6775(3) 0.7571(3) 0.057(2) Uiso 1.000000 R
H23b H 0.2480(6) 0.7025(3) 0.7880(3) 0.057(2) Uiso 1.000000 R
H23c H 0.1300(6) 0.6925(3) 0.8344(3) 0.057(2) Uiso 1.000000 R
C24 C -0.0266(6) 0.8081(4) 0.7873(3) 0.0419(14) Uiso 1.000000 .
H24a H -0.0730(6) 0.7715(4) 0.7532(3) 0.063(2) Uiso 1.000000 R
H24b H -0.0554(6) 0.7956(4) 0.8299(3) 0.063(2) Uiso 1.000000 R
H24c H -0.0474(6) 0.8635(4) 0.7790(3) 0.063(2) Uiso 1.000000 R
C25 C 0.3361(5) 1.0728(3) 0.8653(2) 0.0277(11) Uani 1.000000 .
H25 H 0.3517(5) 1.0746(3) 0.8182(2) 0.0332(14) Uiso 1.000000 R
C26 C 0.4628(6) 1.1034(3) 0.9047(3) 0.0346(13) Uani 1.000000 .
H26a H 0.4826(6) 1.1590(3) 0.8952(3) 0.0519(19) Uiso 1.000000 R
H26b H 0.4515(6) 1.1011(3) 0.9513(3) 0.0519(19) Uiso 1.000000 R
H26c H 0.5363(6) 1.0700(3) 0.8931(3) 0.0519(19) Uiso 1.000000 R
C27 C 0.2245(6) 1.1294(3) 0.8787(3) 0.0424(15) Uani 1.000000 .
H27a H 0.1423(6) 1.1096(3) 0.8532(3) 0.064(2) Uiso 1.000000 R
H27b H 0.2106(6) 1.1317(3) 0.9253(3) 0.064(2) Uiso 1.000000 R
H27c H 0.2489(6) 1.1831(3) 0.8663(3) 0.064(2) Uiso 1.000000 R
C28 C 0.7023(5) 0.9831(3) 0.8214(2) 0.0257(11) Uani 1.000000 .
C29 C 0.6798(5) 0.9175(3) 0.8585(2) 0.0309(12) Uani 1.000000 .
H29 H 0.6113(5) 0.8787(3) 0.8435(2) 0.0371(14) Uiso 1.000000 R
C30 C 0.7550(6) 0.9077(4) 0.9164(3) 0.0397(14) Uani 1.000000 .
H30 H 0.7382(6) 0.8627(4) 0.9407(3) 0.0476(17) Uiso 1.000000 R
C31 C 0.8541(6) 0.9636(4) 0.9383(3) 0.0485(16) Uani 1.000000 .
H31 H 0.9069(6) 0.9567(4) 0.9777(3) 0.058(2) Uiso 1.000000 R
C32 C 0.8778(6) 1.0298(4) 0.9034(3) 0.0457(16) Uani 1.000000 .
H32 H 0.9458(6) 1.0685(4) 0.9190(3) 0.0549(19) Uiso 1.000000 R
C33 C 0.8023(5) 1.0391(3) 0.8458(3) 0.0331(12) Uani 1.000000 .
H33 H 0.8187(5) 1.0849(3) 0.8223(3) 0.0397(15) Uiso 1.000000 R
C1D C 0.5065(5) 0.3213(3) 0.8677(2) 0.0255(11) Uani 1.000000 .
H1Da H 0.5445(5) 0.3318(3) 0.9139(2) 0.0306(13) Uiso 1.000000 R
C2D C 0.5688(5) 0.2795(3) 0.8158(2) 0.0247(11) Uani 1.000000 .
H2Da H 0.6597(5) 0.2573(3) 0.8193(2) 0.0297(13) Uiso 1.000000 R
C3D C 0.4790(5) 0.2712(3) 0.7617(3) 0.0274(11) Uani 1.000000 .
H3D H 0.4951(5) 0.2424(3) 0.7192(3) 0.0329(14) Uiso 1.000000 R
C4D C 0.3598(5) 0.3085(3) 0.7753(3) 0.0291(12) Uani 1.000000 .
H4D H 0.2762(5) 0.3075(3) 0.7456(3) 0.0349(14) Uiso 1.000000 R
C5D C 0.3759(5) 0.3394(3) 0.8416(2) 0.0260(11) Uani 1.000000 .
H5D H 0.3052(5) 0.3639(3) 0.8668(2) 0.0312(13) Uiso 1.000000 R
N1A N 0.7874(4) 0.4847(2) 0.84002(18) 0.0201(8) Uani 1.000000 .
N2A N 0.7850(4) 0.4597(2) 0.73653(17) 0.0177(8) Uani 1.000000 .
C1A C 0.7064(4) 0.4524(3) 0.7872(2) 0.0168(9) Uani 1.000000 .
C2A C 0.9102(5) 0.5102(3) 0.8221(2) 0.0233(10) Uani 1.000000 .
H2Aa H 0.9820(5) 0.5342(3) 0.8502(2) 0.0280(12) Uiso 1.000000 R
C3A C 0.9085(5) 0.4947(3) 0.7576(2) 0.0250(11) Uani 1.000000 .
H3A H 0.9788(5) 0.5057(3) 0.7312(2) 0.0300(13) Uiso 1.000000 R
C4A C 0.7556(4) 0.4878(3) 0.9073(2) 0.0195(10) Uani 1.000000 .
C5A C 0.6875(5) 0.5537(3) 0.9311(2) 0.0215(10) Uani 1.000000 .
C6A C 0.6578(5) 0.5547(3) 0.9961(2) 0.0281(11) Uani 1.000000 .
H6A H 0.6118(5) 0.5982(3) 1.0143(2) 0.0337(13) Uiso 1.000000 R
C7A C 0.6945(6) 0.4930(3) 1.0343(2) 0.0320(12) Uani 1.000000 .
H7A H 0.6716(6) 0.4943(3) 1.0781(2) 0.0384(15) Uiso 1.000000 R
C8A C 0.7637(5) 0.4294(3) 1.0100(2) 0.0304(12) Uani 1.000000 .
H8A H 0.7905(5) 0.3885(3) 1.0376(2) 0.0365(14) Uiso 1.000000 R
C9A C 0.7946(5) 0.4251(3) 0.9449(2) 0.0240(10) Uani 1.000000 .
C10A C 0.7538(4) 0.4280(3) 0.6699(2) 0.0182(9) Uani 1.000000 .
C11A C 0.6995(5) 0.4787(3) 0.6243(2) 0.0207(10) Uani 1.000000 .
C12A C 0.6749(5) 0.4466(3) 0.5601(2) 0.0296(12) Uani 1.000000 .
H12A H 0.6408(5) 0.4797(3) 0.5274(2) 0.0355(14) Uiso 1.000000 R
C13A C 0.6995(6) 0.3680(3) 0.5433(3) 0.0361(13) Uani 1.000000 .
H13A H 0.6804(6) 0.3470(3) 0.4995(3) 0.0433(16) Uiso 1.000000 R
C14A C 0.7515(5) 0.3194(3) 0.5896(2) 0.0296(12) Uani 1.000000 .
H14A H 0.7667(5) 0.2650(3) 0.5773(2) 0.0355(14) Uiso 1.000000 R
C15A C 0.7821(5) 0.3484(3) 0.6540(2) 0.0209(10) Uani 1.000000 .
C16A C 0.6554(5) 0.6243(3) 0.8898(2) 0.0272(11) Uani 1.000000 .
H16A H 0.6478(5) 0.6035(3) 0.8430(2) 0.0327(13) Uiso 1.000000 R
C17A C 0.5264(6) 0.6631(4) 0.9028(3) 0.0414(15) Uani 1.000000 .
H17d H 0.4532(6) 0.6226(4) 0.8966(3) 0.062(2) Uiso 1.000000 R
H17e H 0.5325(6) 0.6867(4) 0.9478(3) 0.062(2) Uiso 1.000000 R
H17f H 0.5098(6) 0.7052(4) 0.8726(3) 0.062(2) Uiso 1.000000 R
C18A C 0.7702(6) 0.6861(3) 0.8992(3) 0.0484(17) Uani 1.000000 .
H18d H 0.8532(6) 0.6602(3) 0.8906(3) 0.073(2) Uiso 1.000000 R
H18e H 0.7544(6) 0.7283(3) 0.8690(3) 0.073(2) Uiso 1.000000 R
H18f H 0.7772(6) 0.7098(3) 0.9442(3) 0.073(2) Uiso 1.000000 R
C19A C 0.8724(5) 0.3555(3) 0.9180(2) 0.0265(11) Uani 1.000000 .
H19A H 0.8513(5) 0.3503(3) 0.8697(2) 0.0318(13) Uiso 1.000000 R
C20A C 1.0225(6) 0.3737(4) 0.9310(3) 0.0433(15) Uani 1.000000 .
H20d H 1.0709(6) 0.3284(4) 0.9135(3) 0.065(2) Uiso 1.000000 R
H20e H 1.0468(6) 0.4222(4) 0.9098(3) 0.065(2) Uiso 1.000000 R
H20f H 1.0458(6) 0.3821(4) 0.9781(3) 0.065(2) Uiso 1.000000 R
C21A C 0.8360(6) 0.2748(3) 0.9440(3) 0.0388(14) Uani 1.000000 .
H21d H 0.8894(6) 0.2331(3) 0.9248(3) 0.058(2) Uiso 1.000000 R
H21e H 0.8537(6) 0.2782(3) 0.9916(3) 0.058(2) Uiso 1.000000 R
H21f H 0.7414(6) 0.2614(3) 0.9324(3) 0.058(2) Uiso 1.000000 R
C22A C 0.6704(5) 0.5654(3) 0.6426(2) 0.0232(10) Uani 1.000000 .
H22A H 0.6488(5) 0.5689(3) 0.6891(2) 0.0278(13) Uiso 1.000000 R
C23A C 0.5503(5) 0.5943(3) 0.6014(2) 0.0269(11) Uani 1.000000 .
H23d H 0.5354(5) 0.6503(3) 0.6148(2) 0.0404(17) Uiso 1.000000 R
H23e H 0.5675(5) 0.5900(3) 0.5552(2) 0.0404(17) Uiso 1.000000 R
H23f H 0.4712(5) 0.5611(3) 0.6077(2) 0.0404(17) Uiso 1.000000 R
C24A C 0.7919(5) 0.6216(3) 0.6376(3) 0.0333(13) Uani 1.000000 .
H24d H 0.7697(5) 0.6769(3) 0.6497(3) 0.0500(19) Uiso 1.000000 R
H24e H 0.8660(5) 0.6059(3) 0.6672(3) 0.0500(19) Uiso 1.000000 R
H24f H 0.8176(5) 0.6179(3) 0.5928(3) 0.0500(19) Uiso 1.000000 R
C25A C 0.8493(5) 0.2964(3) 0.7036(2) 0.0251(11) Uani 1.000000 .
H25A H 0.8268(5) 0.3168(3) 0.7478(2) 0.0301(13) Uiso 1.000000 R
C26A C 1.0017(6) 0.3039(4) 0.7023(3) 0.0462(16) Uani 1.000000 .
H26d H 1.0439(6) 0.2701(4) 0.7345(3) 0.069(2) Uiso 1.000000 R
H26e H 1.0261(6) 0.2865(4) 0.6587(3) 0.069(2) Uiso 1.000000 R
H26f H 1.0318(6) 0.3599(4) 0.7128(3) 0.069(2) Uiso 1.000000 R
C27A C 0.8063(6) 0.2080(3) 0.6942(3) 0.0320(12) Uani 1.000000 .
H27d H 0.8537(6) 0.1785(3) 0.7279(3) 0.0480(18) Uiso 1.000000 R
H27e H 0.7103(6) 0.2021(3) 0.6976(3) 0.0480(18) Uiso 1.000000 R
H27f H 0.8272(6) 0.1866(3) 0.6510(3) 0.0480(18) Uiso 1.000000 R
C28A C 0.2780(5) 0.4709(3) 0.6648(2) 0.0237(10) Uani 1.000000 .
C29A C 0.3038(5) 0.4049(3) 0.6236(2) 0.0294(12) Uani 1.000000 .
H29A H 0.3792(5) 0.3744(3) 0.6342(2) 0.0353(14) Uiso 1.000000 R
C30A C 0.2222(5) 0.3827(3) 0.5675(2) 0.0301(12) Uani 1.000000 .
H30A H 0.2440(5) 0.3385(3) 0.5396(2) 0.0361(14) Uiso 1.000000 R
C31A C 0.1100(6) 0.4242(3) 0.5518(2) 0.0347(13) Uani 1.000000 .
H31A H 0.0519(6) 0.4072(3) 0.5145(2) 0.0417(16) Uiso 1.000000 R
C32A C 0.0828(5) 0.4899(4) 0.5904(3) 0.0361(13) Uani 1.000000 .
H32A H 0.0066(5) 0.5195(4) 0.5792(3) 0.0434(16) Uiso 1.000000 R
C33A C 0.1662(5) 0.5141(3) 0.6461(2) 0.0282(11) Uani 1.000000 .
H33A H 0.1468(5) 0.5607(3) 0.6719(2) 0.0338(14) Uiso 1.000000 R
H1a H 0.456(4) 0.979(3) 0.689(2) 0.016(12) Uiso 1.000000 .
H1b H 0.465(5) 0.925(3) 0.769(2) 0.029(14) Uiso 1.000000 .
H1c H 0.566(4) 1.075(2) 0.7521(19) 0.008(10) Uiso 1.000000 .
H2a H 0.416(4) 0.577(2) 0.7391(19) 0.008(10) Uiso 1.000000 .
H1d H 0.710(4) 1.008(3) 0.696(2) 0.013(11) Uiso 1.000000 .
H2b H 0.265(5) 0.523(3) 0.791(2) 0.030(14) Uiso 1.000000 .
H2d H 0.515(4) 0.480(3) 0.795(2) 0.012(11) Uiso 1.000000 .
H2e H 0.497(6) 0.424(3) 0.710(3) 0.048640 Uiso 1.000000 .

loop_
_atom_site_aniso_label
_atom_site_aniso_U_11
_atom_site_aniso_U_22
_atom_site_aniso_U_33
_atom_site_aniso_U_12
_atom_site_aniso_U_13
_atom_site_aniso_U_23
Ru1 0.0181(2) 0.0220(2) 0.0171(2) 0.00267(15) 0.00320(15) 0.00232(15)
Ru2 0.0170(2) 0.0208(2) 0.0173(2) -0.00301(15) 0.00437(15) -0.00085(14)
Si1 0.0227(7) 0.0243(7) 0.0272(7) -0.0004(6) 0.0008(6) 0.0039(6)
Si2 0.0219(7) 0.0238(7) 0.0235(7) 0.0007(5) 0.0033(6) -0.0001(5)
N1 0.019(2) 0.022(2) 0.019(2) 0.0037(16) 0.0035(16) -0.0006(16)
N2 0.024(2) 0.021(2) 0.017(2) 0.0000(16) 0.0058(16) -0.0010(15)
C1C 0.023(3) 0.027(3) 0.032(3) 0.006(2) 0.010(2) -0.003(2)
C2C 0.025(3) 0.025(3) 0.022(3) 0.010(2) 0.002(2) -0.005(2)
C3C 0.025(3) 0.032(3) 0.028(3) 0.006(2) 0.010(2) 0.000(2)
C4C 0.024(3) 0.024(3) 0.035(3) 0.007(2) -0.008(2) -0.001(2)
C5C 0.035(3) 0.025(3) 0.023(3) 0.008(2) 0.011(2) 0.003(2)
C1 0.017(2) 0.017(2) 0.020(2) -0.0028(18) 0.0016(19) -0.0015(18)
C2 0.016(2) 0.030(3) 0.031(3) 0.006(2) 0.003(2) -0.001(2)
C3 0.027(3) 0.030(3) 0.026(3) 0.006(2) 0.012(2) -0.000(2)
C4 0.026(3) 0.023(2) 0.013(2) 0.007(2) 0.0015(19) 0.0008(18)
C5 0.020(2) 0.021(2) 0.021(2) 0.0070(19) 0.0007(19) 0.0009(19)
C6 0.025(3) 0.027(3) 0.021(3) 0.004(2) -0.004(2) -0.005(2)
C7 0.037(3) 0.037(3) 0.017(3) 0.007(2) 0.004(2) 0.001(2)
C8 0.030(3) 0.027(3) 0.022(3) 0.006(2) 0.001(2) 0.007(2)
C9 0.019(2) 0.024(3) 0.024(3) 0.008(2) 0.001(2) 0.002(2)
C10 0.023(3) 0.027(3) 0.016(2) 0.000(2) 0.009(2) 0.0039(19)
C11 0.026(3) 0.027(3) 0.023(3) -0.003(2) 0.009(2) -0.003(2)
C12 0.049(4) 0.029(3) 0.026(3) -0.013(3) 0.005(3) 0.005(2)
C13 0.060(4) 0.042(3) 0.021(3) -0.015(3) 0.003(3) 0.008(2)
C14 0.058(4) 0.039(3) 0.014(3) -0.017(3) 0.000(2) 0.004(2)
C15 0.032(3) 0.031(3) 0.019(3) -0.004(2) 0.006(2) 0.001(2)
C16 0.023(3) 0.028(3) 0.026(3) -0.000(2) 0.002(2) 0.002(2)
C17 0.029(3) 0.024(3) 0.037(3) -0.000(2) 0.002(2) -0.004(2)
C18 0.019(3) 0.039(3) 0.038(3) 0.003(2) 0.005(2) 0.002(2)
C19 0.030(3) 0.025(3) 0.020(2) 0.002(2) -0.003(2) -0.0004(19)
C20 0.044(4) 0.049(4) 0.048(4) -0.016(3) 0.013(3) -0.008(3)
C21 0.043(3) 0.025(3) 0.038(3) 0.002(2) -0.006(3) -0.006(2)
C22 0.028(3) 0.029(3) 0.023(3) -0.006(2) 0.010(2) -0.002(2)
C23 0.040(3) 0.036(3) 0.037(3) -0.008(3) 0.010(3) -0.005(2)
C25 0.038(3) 0.025(3) 0.020(3) -0.008(2) 0.005(2) -0.000(2)
C26 0.039(3) 0.032(3) 0.032(3) -0.012(2) 0.008(3) -0.000(2)
C27 0.047(4) 0.034(3) 0.046(4) -0.003(3) 0.004(3) 0.001(3)
C28 0.022(3) 0.031(3) 0.024(3) 0.002(2) 0.005(2) -0.003(2)
C29 0.032(3) 0.030(3) 0.029(3) -0.000(2) -0.007(2) -0.003(2)
C30 0.051(4) 0.042(3) 0.024(3) 0.004(3) -0.008(3) -0.000(2)
C31 0.042(4) 0.073(5) 0.028(3) 0.001(3) -0.008(3) -0.002(3)
C32 0.037(4) 0.068(5) 0.029(3) -0.018(3) -0.003(3) -0.006(3)
C33 0.030(3) 0.041(3) 0.028(3) -0.007(2) 0.005(2) -0.001(2)
C1D 0.030(3) 0.022(3) 0.024(3) -0.008(2) 0.004(2) 0.005(2)
C2D 0.025(3) 0.023(3) 0.028(3) -0.002(2) 0.010(2) 0.002(2)
C3D 0.026(3) 0.027(3) 0.031(3) -0.008(2) 0.015(2) -0.002(2)
C4D 0.023(3) 0.025(3) 0.039(3) -0.008(2) 0.005(2) 0.001(2)
C5D 0.027(3) 0.024(3) 0.028(3) -0.005(2) 0.013(2) 0.001(2)
N1A 0.020(2) 0.025(2) 0.0155(19) -0.0053(16) 0.0039(16) 0.0001(16)
N2A 0.019(2) 0.021(2) 0.0132(19) 0.0014(16) 0.0051(16) 0.0001(15)
C1A 0.018(2) 0.015(2) 0.018(2) -0.0001(17) 0.0032(18) 0.0000(17)
C2A 0.015(2) 0.033(3) 0.021(3) -0.007(2) 0.0008(19) 0.002(2)
C3A 0.014(2) 0.035(3) 0.027(3) -0.004(2) 0.007(2) 0.005(2)
C4A 0.015(2) 0.025(3) 0.017(2) -0.0062(18) 0.0006(18) -0.0031(18)
C5A 0.018(2) 0.027(3) 0.019(2) -0.0083(19) 0.0032(19) 0.0010(19)
C6A 0.029(3) 0.031(3) 0.023(3) -0.003(2) 0.006(2) -0.005(2)
C7A 0.039(3) 0.038(3) 0.018(3) -0.010(2) 0.004(2) 0.001(2)
C8A 0.036(3) 0.035(3) 0.020(3) -0.007(2) 0.000(2) 0.009(2)
C9A 0.025(3) 0.030(3) 0.017(2) -0.004(2) 0.000(2) 0.0024(19)
C10A 0.017(2) 0.022(2) 0.016(2) -0.0014(18) 0.0053(18) -0.0012(18)
C11A 0.022(2) 0.023(2) 0.018(2) 0.0003(19) 0.0099(19) 0.0004(19)
C12A 0.040(3) 0.034(3) 0.016(2) 0.012(2) 0.007(2) 0.002(2)
C13A 0.051(4) 0.036(3) 0.021(3) 0.012(3) 0.004(3) -0.005(2)
C14A 0.036(3) 0.023(3) 0.030(3) 0.005(2) 0.005(2) -0.005(2)
C15A 0.018(2) 0.022(2) 0.023(2) 0.0007(19) 0.005(2) 0.0019(19)
C16A 0.033(3) 0.027(3) 0.022(3) -0.000(2) 0.007(2) -0.002(2)
C17A 0.049(4) 0.041(3) 0.038(3) 0.012(3) 0.011(3) 0.011(3)
C18A 0.047(4) 0.027(3) 0.071(5) -0.007(3) 0.003(3) 0.014(3)
C19A 0.030(3) 0.027(3) 0.023(3) -0.000(2) 0.002(2) 0.005(2)
C20A 0.031(3) 0.050(4) 0.050(4) 0.006(3) -0.000(3) 0.012(3)
C21A 0.041(3) 0.036(3) 0.041(3) 0.007(3) 0.001(3) 0.011(3)
C22A 0.028(3) 0.021(2) 0.022(2) 0.002(2) 0.007(2) 0.0051(19)
C23A 0.032(3) 0.025(3) 0.025(3) 0.006(2) 0.005(2) 0.005(2)
C24A 0.031(3) 0.027(3) 0.042(3) -0.000(2) 0.003(3) 0.000(2)
C25A 0.030(3) 0.022(2) 0.026(3) 0.005(2) 0.009(2) 0.005(2)
C26A 0.030(3) 0.034(3) 0.078(5) 0.004(3) 0.009(3) 0.022(3)
C27A 0.035(3) 0.027(3) 0.034(3) 0.003(2) 0.006(2) 0.004(2)
C28A 0.024(3) 0.024(3) 0.024(3) -0.001(2) 0.005(2) 0.005(2)
C29A 0.033(3) 0.030(3) 0.025(3) -0.001(2) 0.003(2) 0.004(2)
C30A 0.042(3) 0.027(3) 0.021(3) 0.002(2) 0.004(2) 0.003(2)
C31A 0.039(3) 0.046(3) 0.019(3) -0.005(3) -0.005(2) 0.014(2)
C32A 0.025(3) 0.052(4) 0.033(3) 0.009(3) -0.002(2) 0.014(3)
C33A 0.029(3) 0.032(3) 0.026(3) 0.008(2) 0.010(2) 0.006(2)

loop_
_atom_type_symbol
_atom_type_scat_dispersion_real
_atom_type_scat_dispersion_imag
_atom_type_scat_Cromer_Mann_a1
_atom_type_scat_Cromer_Mann_a2
_atom_type_scat_Cromer_Mann_a3
_atom_type_scat_Cromer_Mann_a4
_atom_type_scat_Cromer_Mann_b1
_atom_type_scat_Cromer_Mann_b2
_atom_type_scat_Cromer_Mann_b3
_atom_type_scat_Cromer_Mann_b4
_atom_type_scat_Cromer_Mann_c
_atom_type_scat_source
_atom_type_scat_dispersion_source
H 0.00000 0.00000 0.49300 0.32291 0.14019 0.04081 10.51090 26.12570 3.14236 57.79970 0.0030380000826 'International Tables Volume C Table 6.1.1.4 (pp. 500-502)' 'Henke, Gullikson and Davis, At. Data and Nucl. Data Tables, 1993, 54, 2'
C 0.00347 0.00161 2.31000 1.02000 1.58860 0.86500 20.84390 10.20750 0.56870 51.65120 0.215599998832 'International Tables Volume C Table 6.1.1.4 (pp. 500-502)' 'Henke, Gullikson and Davis, At. Data and Nucl. Data Tables, 1993, 54, 2'
N 0.00653 0.00323 12.21260 3.13220 2.01250 1.16630 0.00570 9.89330 28.99750 0.58260 -11.5290002823 'International Tables Volume C Table 6.1.1.4 (pp. 500-502)' 'Henke, Gullikson and Davis, At. Data and Nucl. Data Tables, 1993, 54, 2'
Si 0.08192 0.07060 6.29150 3.03530 1.98910 1.54100 2.43860 32.33370 0.67850 81.69370 1.14069998264 'International Tables Volume C Table 6.1.1.4 (pp. 500-502)' 'Henke, Gullikson and Davis, At. Data and Nucl. Data Tables, 1993, 54, 2'
Ru -1.23940 0.83517 19.26740 12.91820 4.86337 1.56756 0.80852 8.43467 24.79970 94.29280 5.37873983383 'International Tables Volume C Table 6.1.1.4 (pp. 500-502)' 'Henke, Gullikson and Davis, At. Data and Nucl. Data Tables, 1993, 54, 2'

loop_
_geom_angle_atom_site_label_1
_geom_angle_atom_site_label_2
_geom_angle_atom_site_label_3
_geom_angle
C1C Ru1 Si1 153.83(13)
C2C Ru1 Si1 134.96(13)
C2C Ru1 C1C 36.50(17)
C3C Ru1 Si1 100.11(14)
C3C Ru1 C1C 61.11(18)
C3C Ru1 C2C 37.36(18)
C4C Ru1 Si1 93.27(14)
C4C Ru1 C1C 60.64(18)
C4C Ru1 C2C 62.21(18)
C4C Ru1 C3C 37.63(18)
C5C Ru1 Si1 120.95(14)
C5C Ru1 C1C 35.49(18)
C5C Ru1 C2C 60.86(17)
C5C Ru1 C3C 61.41(18)
C5C Ru1 C4C 36.57(18)
C1 Ru1 Si1 104.12(13)
C1 Ru1 C1C 101.02(18)
C1 Ru1 C2C 110.41(18)
C1 Ru1 C3C 145.36(18)
C1 Ru1 C4C 158.75(19)
C1 Ru1 C5C 122.20(18)
C1D Ru2 Si2 133.42(13)
C2D Ru2 Si2 154.20(13)
C2D Ru2 C1D 37.04(17)
C3D Ru2 Si2 122.02(14)
C3D Ru2 C1D 60.44(18)
C3D Ru2 C2D 35.08(18)
C4D Ru2 Si2 93.30(14)
C4D Ru2 C1D 62.11(18)
C4D Ru2 C2D 60.91(18)
C4D Ru2 C3D 36.57(17)
C5D Ru2 Si2 98.86(14)
C5D Ru2 C1D 37.43(18)
C5D Ru2 C2D 61.78(18)
C5D Ru2 C3D 61.21(18)
C5D Ru2 C4D 37.54(18)
C1A Ru2 Si2 106.24(12)
C1A Ru2 C1D 110.18(17)
C1A Ru2 C2D 98.65(17)
C1A Ru2 C3D 119.39(17)
C1A Ru2 C4D 155.95(18)
C1A Ru2 C5D 146.00(18)
C28 Si1 Ru1 117.50(17)
C28A Si2 Ru2 116.34(16)
C2 N1 C1 111.5(4)
C4 N1 C1 125.9(4)
C4 N1 C2 122.0(4)
C3 N2 C1 112.1(4)
C10 N2 C1 126.5(4)
C10 N2 C3 120.9(4)
C2C C1C Ru1 70.5(3)
C5C C1C Ru1 71.9(3)
C5C C1C C2C 109.3(5)
C1C C2C Ru1 73.0(3)
C3C C2C Ru1 69.5(3)
C3C C2C C1C 106.5(4)
C2C C3C Ru1 73.1(3)
C4C C3C Ru1 71.7(3)
C4C C3C C2C 108.0(4)
C3C C4C Ru1 70.7(3)
C5C C4C Ru1 73.9(3)
C5C C4C C3C 107.5(4)
C1C C5C Ru1 72.6(3)
C4C C5C Ru1 69.6(3)
C4C C5C C1C 108.6(4)
N1 C1 Ru1 127.4(3)
N2 C1 Ru1 129.9(3)
N2 C1 N1 102.7(4)
C3 C2 N1 106.9(4)
C2 C3 N2 106.8(4)
C5 C4 N1 117.6(4)
C9 C4 N1 118.9(4)
C9 C4 C5 123.5(4)
C6 C5 C4 116.5(4)
C16 C5 C4 121.8(4)
C16 C5 C6 121.7(4)
C7 C6 C5 121.9(5)
C8 C7 C6 120.2(5)
C9 C8 C7 121.1(5)
C8 C9 C4 116.8(5)
C19 C9 C4 121.9(4)
C19 C9 C8 121.3(4)
C11 C10 N2 117.7(4)
C15 C10 N2 118.9(4)
C15 C10 C11 123.4(4)
C12 C11 C10 117.1(5)
C22 C11 C10 122.4(4)
C22 C11 C12 120.4(5)
C13 C12 C11 120.9(5)
C14 C13 C12 121.2(5)
C15 C14 C13 120.4(5)
C14 C15 C10 117.1(5)
C25 C15 C10 123.1(4)
C25 C15 C14 119.8(5)
C17 C16 C5 112.7(4)
C18 C16 C5 112.3(4)
C18 C16 C17 109.1(4)
C20 C19 C9 113.5(4)
C21 C19 C9 111.2(4)
C21 C19 C20 110.6(5)
C23 C22 C11 114.0(4)
C24 C22 C11 111.3(4)
C24 C22 C23 109.3(4)
C26 C25 C15 113.1(4)
C27 C25 C15 111.7(4)
C27 C25 C26 109.4(5)
C29 C28 Si1 123.0(4)
C33 C28 Si1 119.7(4)
C33 C28 C29 117.2(5)
C30 C29 C28 121.6(5)
C31 C30 C29 119.4(6)
C32 C31 C30 120.6(5)
C33 C32 C31 119.7(6)
C32 C33 C28 121.5(5)
C2D C1D Ru2 72.5(3)
C5D C1D Ru2 69.5(3)
C5D C1D C2D 106.7(4)
C1D C2D Ru2 70.4(3)
C3D C2D Ru2 72.3(3)
C3D C2D C1D 108.2(4)
C2D C3D Ru2 72.6(3)
C4D C3D Ru2 69.6(3)
C4D C3D C2D 110.0(5)
C3D C4D Ru2 73.8(3)
C5D C4D Ru2 70.7(3)
C5D C4D C3D 107.2(5)
C1D C5D Ru2 73.0(3)
C4D C5D Ru2 71.8(3)
C4D C5D C1D 107.8(4)
C2A N1A C1A 111.7(4)
C4A N1A C1A 125.8(4)
C4A N1A C2A 122.4(4)
C3A N2A C1A 111.7(4)
C10A N2A C1A 126.3(4)
C10A N2A C3A 121.7(4)
N1A C1A Ru2 127.6(3)
N2A C1A Ru2 129.8(3)
N2A C1A N1A 102.6(4)
C3A C2A N1A 106.9(4)
C2A C3A N2A 107.1(4)
C5A C4A N1A 118.3(4)
C9A C4A N1A 118.2(4)
C9A C4A C5A 123.5(4)
C6A C5A C4A 116.8(4)
C16A C5A C4A 121.9(4)
C16A C5A C6A 121.1(4)
C7A C6A C5A 120.7(5)
C8A C7A C6A 121.3(5)
C9A C8A C7A 120.2(5)
C8A C9A C4A 117.4(5)
C19A C9A C4A 122.1(4)
C19A C9A C8A 120.5(4)
C11A C10A N2A 118.7(4)
C15A C10A N2A 118.1(4)
C15A C10A C11A 123.1(4)
C12A C11A C10A 116.9(4)
C22A C11A C10A 122.3(4)
C22A C11A C12A 120.7(4)
C13A C12A C11A 121.1(5)
C14A C13A C12A 120.4(5)
C15A C14A C13A 121.3(5)
C14A C15A C10A 117.0(4)
C25A C15A C10A 121.9(4)
C25A C15A C14A 121.0(4)
C17A C16A C5A 114.3(4)
C18A C16A C5A 109.4(4)
C18A C16A C17A 110.3(5)
C20A C19A C9A 110.5(4)
C21A C19A C9A 114.0(4)
C21A C19A C20A 109.9(4)
C23A C22A C11A 112.4(4)
C24A C22A C11A 111.6(4)
C24A C22A C23A 109.8(4)
C26A C25A C15A 110.2(4)
C27A C25A C15A 114.3(4)
C27A C25A C26A 108.6(4)
C29A C28A Si2 124.1(4)
C33A C28A Si2 119.3(4)
C33A C28A C29A 116.5(5)
C30A C29A C28A 121.7(5)
C31A C30A C29A 120.6(5)
C32A C31A C30A 119.4(5)
C33A C32A C31A 120.5(5)
C32A C33A C28A 121.3(5)
Si1 H1a Ru1 95(2)
Si2 H2d Ru2 102(3)

loop_
_geom_bond_atom_site_label_1
_geom_bond_atom_site_label_2
_geom_bond_distance
Ru1 Si1 2.3275(15)
Ru1 C1C 2.286(5)
Ru1 C2C 2.255(5)
Ru1 C3C 2.208(5)
Ru1 C4C 2.221(5)
Ru1 C5C 2.277(5)
Ru1 C1 2.026(4)
Ru2 Si2 2.3312(14)
Ru2 C1D 2.255(4)
Ru2 C2D 2.283(5)
Ru2 C3D 2.278(5)
Ru2 C4D 2.223(5)
Ru2 C5D 2.209(5)
Ru2 C1A 2.031(4)
Si1 C28 1.909(5)
Si2 C28A 1.900(5)
N1 C1 1.375(5)
N1 C2 1.398(6)
N1 C4 1.434(6)
N2 C1 1.373(6)
N2 C3 1.390(6)
N2 C10 1.446(6)
C1C C2C 1.422(7)
C1C C5C 1.391(7)
C2C C3C 1.430(7)
C3C C4C 1.429(7)
C4C C5C 1.412(7)
C2 C3 1.338(7)
C4 C5 1.412(7)
C4 C9 1.398(6)
C5 C6 1.387(6)
C5 C16 1.520(6)
C6 C7 1.377(7)
C7 C8 1.388(7)
C8 C9 1.399(7)
C9 C19 1.516(7)
C10 C11 1.399(7)
C10 C15 1.390(7)
C11 C12 1.393(7)
C11 C22 1.512(7)
C12 C13 1.374(7)
C13 C14 1.376(7)
C14 C15 1.405(7)
C15 C25 1.522(7)
C16 C17 1.524(7)
C16 C18 1.527(6)
C19 C20 1.515(7)
C19 C21 1.521(7)
C22 C23 1.532(7)
C22 C24 1.521(7)
C25 C26 1.513(7)
C25 C27 1.527(8)
C28 C29 1.401(7)
C28 C33 1.394(7)
C29 C30 1.382(7)
C30 C31 1.374(9)
C31 C32 1.384(9)
C32 C33 1.378(7)
C1D C2D 1.442(7)
C1D C5D 1.433(7)
C2D C3D 1.375(7)
C3D C4D 1.413(7)
C4D C5D 1.426(7)
N1A C1A 1.377(6)
N1A C2A 1.385(6)
N1A C4A 1.448(6)
N2A C1A 1.373(5)
N2A C3A 1.384(6)
N2A C10A 1.446(6)
C2A C3A 1.337(7)
C4A C5A 1.402(7)
C4A C9A 1.393(6)
C5A C6A 1.399(6)
C5A C16A 1.528(7)
C6A C7A 1.380(7)
C7A C8A 1.382(8)
C8A C9A 1.401(7)
C9A C19A 1.527(7)
C10A C11A 1.398(6)
C10A C15A 1.395(6)
C11A C12A 1.397(7)
C11A C22A 1.519(6)
C12A C13A 1.374(7)
C13A C14A 1.376(7)
C14A C15A 1.390(7)
C15A C25A 1.519(6)
C16A C17A 1.511(7)
C16A C18A 1.520(7)
C19A C20A 1.534(7)
C19A C21A 1.529(7)
C22A C23A 1.533(6)
C22A C24A 1.535(7)
C25A C26A 1.542(7)
C25A C27A 1.522(7)
C28A C29A 1.394(7)
C28A C33A 1.401(7)
C29A C30A 1.387(7)
C30A C31A 1.374(7)
C31A C32A 1.364(8)
C32A C33A 1.397(7)
